data_2003729
loop_
_publ_author_name
'Wang, X.'
'Wang, W.'
'Liu, H.-X.'
'Tan, M.-Y.'
'Li, M.'

_publ_section_title
;
 A Derivative of 1,3,4-Oxadiazole
;
_journal_issue 8
_journal_name_full 'Acta Crystallographica Section C'
_journal_page_first 1585
_journal_page_last 1587
_journal_paper_doi 10.1107/S010827019400510X
_journal_volume 51
_journal_year 1995
_chemical_compound_source 'recrystallization from methanol'
_chemical_formula_moiety 'C13 H9 Cl1 N4 O1'
_chemical_formula_sum 'C13 H9 Cl N4 O'
_chemical_formula_weight 272.70
_space_group_IT_number 14
_symmetry_cell_setting monoclinic
_symmetry_space_group_name_Hall '-P 2yn'
_symmetry_space_group_name_H-M 'P 1 21/n 1'
_atom_type_scat_source IntTabIV
_cell_angle_alpha 90.
_cell_angle_beta 95.86(2)
_cell_angle_gamma 90.
_cell_formula_units_Z 4
_cell_length_a 7.080(2)
_cell_length_b 14.245(1)
_cell_length_c 12.072(3)
_cell_measurement_reflns_used 25
_cell_measurement_temperature 294
_cell_measurement_theta_max 24
_cell_measurement_theta_min 12
_cell_volume 1211.2(5)
_diffrn_measurement_device 'Enraf-Nonius CAD-4'
_diffrn_measurement_method \w/2\q
_diffrn_radiation_type CuK\a
_diffrn_radiation_wavelength 1.5418
_diffrn_reflns_av_R_equivalents 0.036
_diffrn_reflns_limit_h_max 7
_diffrn_reflns_limit_h_min -7
_diffrn_reflns_limit_k_max 15
_diffrn_reflns_limit_k_min 0
_diffrn_reflns_limit_l_max 12
_diffrn_reflns_limit_l_min 0
_diffrn_reflns_number 1687
_diffrn_reflns_theta_max 55
_diffrn_standards_decay_% 2
_diffrn_standards_interval_count 150
_diffrn_standards_number 3
_exptl_absorpt_coefficient_mu 2.80
_exptl_absorpt_correction_T_max 1.00
_exptl_absorpt_correction_T_min 0.73
_exptl_absorpt_correction_type empirical
_exptl_crystal_colour colorless
_exptl_crystal_density_diffrn 1.50
_exptl_crystal_density_meas 1.55
_exptl_crystal_description cubic
_exptl_crystal_size_max 0.20
_exptl_crystal_size_mid 0.20
_exptl_crystal_size_min 0.20
_refine_diff_density_max 0.44
_refine_diff_density_min -0.31
_refine_ls_extinction_method none
_refine_ls_goodness_of_fit_obs 1.88
_refine_ls_hydrogen_treatment 'All H-atom parameters refined with B~iso~ = 4 \%A^2^'
_refine_ls_number_parameters 208
_refine_ls_number_reflns 1416
_refine_ls_R_factor_obs 0.052
_refine_ls_shift/esd_max 0.240
_refine_ls_structure_factor_coef F
_refine_ls_weighting_details 'w = 4(F~o~)^2^/[\s(F~o~)^2^]^2^'
_refine_ls_weighting_scheme calc
_refine_ls_wR_factor_obs 0.068
_reflns_number_observed 1416
_reflns_number_total 1610
_reflns_observed_criterion F>3\s(F)
_cod_data_source_file ab1133.cif
_cod_data_source_block ab1133a
_cod_depositor_comments
;
The following automatic conversions were performed:

'_refine_ls_weighting_scheme' value '4(F~o~)^2^/[\s(F~o~)^2^]^2^' was
changed to 'calc'. New tag '_refine_ls_weighting_details' was
created. The value of the new tag was set to 'w =
4(F~o~)^2^/[\s(F~o~)^2^]^2^'.

Automatic conversion script
Id: cif_fix_values 3143 2015-03-26 13:38:13Z robertas 
;
_cod_original_cell_volume 1211.1(5)
_cod_original_sg_symbol_H-M 'P 21/n'
_cod_original_formula_sum 'C13 H9 Cl1 N4 O1'
_cod_database_code 2003729

loop_
_symmetry_equiv_pos_as_xyz
x,y,z
1/2+x,1/2-y,1/2+z
-x,-y,-z
1/2-x,1/2+y,1/2-z

loop_
_atom_site_aniso_label
_atom_site_aniso_U_11
_atom_site_aniso_U_12
_atom_site_aniso_U_13
_atom_site_aniso_U_22
_atom_site_aniso_U_23
_atom_site_aniso_U_33
Cl 0.0564(4) 0.0170(3) 0.0178(4) 0.0825(5) -0.0205(4) 0.0830(5)
O 0.0395(8) -0.0024(7) 0.0154(7) 0.0390(8) 0.0013(8) 0.0596(9)
N(1) 0.043(1) -0.0022(9) 0.0219(9) 0.039(1) -0.000(1) 0.070(1)
N(2) 0.045(1) -0.0017(9) 0.023(1) 0.039(1) -0.002(1) 0.076(1)
N(3) 0.048(1) -0.0020(9) 0.020(1) 0.040(1) -0.001(1) 0.074(1)
N(4) 0.047(1) 0.0060(9) 0.010(1) 0.048(1) -0.003(1) 0.057(1)
C(1) 0.043(1) 0.007(1) 0.007(1) 0.059(2) -0.002(1) 0.048(1)
C(2) 0.055(1) 0.005(1) 0.008(1) 0.043(1) -0.005(1) 0.061(1)
C(3) 0.051(1) -0.001(1) 0.009(1) 0.041(1) 0.000(1) 0.056(1)
C(4) 0.040(1) 0.003(1) 0.007(1) 0.041(1) 0.001(1) 0.049(1)
C(5) 0.040(1) 0.001(1) 0.010(1) 0.043(1) 0.002(1) 0.054(1)
C(6) 0.046(1) -0.001(1) 0.011(1) 0.054(1) 0.001(1) 0.056(1)
C(7) 0.037(1) 0.002(1) 0.011(1) 0.043(1) -0.000(1) 0.052(1)
C(8) 0.039(1) -0.001(1) 0.007(1) 0.035(1) 0.002(1) 0.055(1)
C(9) 0.042(1) 0.004(1) 0.004(1) 0.039(1) 0.002(1) 0.046(1)
C(10) 0.045(1) -0.003(1) 0.014(1) 0.038(1) -0.002(1) 0.075(2)
C(11) 0.046(1) 0.001(1) 0.016(1) 0.052(1) -0.002(1) 0.072(2)
C(12) 0.050(1) -0.001(1) 0.007(1) 0.040(1) -0.003(1) 0.054(1)
C(13) 0.043(1) -0.005(1) 0.009(1) 0.045(1) -0.001(1) 0.060(1)

loop_
_atom_site_label
_atom_site_fract_x
_atom_site_fract_y
_atom_site_fract_z
_atom_site_B_iso_or_equiv
Cl .21670(9) .37971(5) .62385(6) 5.78(2)
O 1.0275(2) .0828(1) .3501(1) 3.58(3)
N(1) .8476(3) .1960(1) .4234(2) 3.92(4)
N(2) .7629(3) .0333(1) .4153(2) 4.12(5)
N(3) .8566(3) -.0432(1) .3736(2) 4.21(5)
N(4) 1.4120(3) -.1760(1) .1859(2) 3.98(5)
C(1) .4045(3) .3235(2) .5676(2) 3.94(5)
C(2) .5592(4) .3746(2) .5434(2) 4.18(5)
C(3) .7037(3) .3308(2) .4962(2) 3.87(5)
C(4) .6947(3) .2353(2) .4732(2) 3.42(5)
C(5) .5398(3) .1849(2) .5010(2) 3.58(3)
C(6) .3941(3) .2287(2) .5480(2) 4.05(5)
C(7) .8685(3) .1048(2) .3992(2) 3.43(5)
C(8) 1.0081(3) -.0126(2) .3362(2) 3.40(5)
C(9) 1.1499(3) -.0664(2) .2851(2) 3.33(5)
C(10) 1.3163(3) -.0291(2) .2568(2) 4.13(6)
C(11) 1.4418(3) -.0852(2) .2078(2) 4.42(6)
C(12) 1.2507(3) -.2122(2) .2161(2) 3.79(5)
C(13) 1.1173(3) -.1614(2) .2648(2) 3.87(5)
H1N .417(4) .268(2) .894(2) 4.0
H2 .571(4) .439(2) .561(2) 4.0
H3 .813(4) .366(2) .480(2) 4.0
H5 .540(4) .120(2) .491(2) 4.0
H6 .289(4) .189(2) .570(2) 4.0
H10 .350(4) .034(2) .272(2) 4.0
H11 .439(4) .060(2) .813(2) 4.0
H12 .770(3) .276(2) .796(3) 4.0
H13 .489(3) .312(2) .221(2) 4.0

loop_
_geom_angle_atom_site_label_1
_geom_angle_atom_site_label_2
_geom_angle_atom_site_label_3
_geom_angle
_geom_angle_publ_flag
C(7) O C(8) 101.8(2) yes
C(4) N(1) C(7) 125.7(3) yes
N(3) N(2) C(7) 105.0(2) yes
N(2) N(3) C(8) 107.9(2) yes
C(11) N(4) C(12) 116.3(3) yes
Cl C(1) C(2) 119.7(2) yes
Cl C(1) C(6) 119.3(2) yes
C(2) C(1) C(6) 121.0(2) yes
C(1) C(2) C(3) 119.6(2) yes
C(2) C(3) C(4) 120.5(2) yes
N(1) C(4) C(3) 116.9(3) yes
N(1) C(4) C(5) 124.3(2) yes
C(3) C(4) C(5) 118.9(2) yes
C(4) C(5) C(6) 120.8(2) yes
C(1) C(6) C(5) 119.2(2) yes
O C(7) N(1) 115.7(2) yes
O C(7) N(2) 113.6(3) yes
N(1) C(7) N(2) 130.8(2) yes
O C(8) N(3) 111.8(3) yes
O C(8) C(9) 120.6(2) yes
N(3) C(8) C(9) 127.6(2) yes
C(8) C(9) C(10) 123.6(2) yes
C(8) C(9) C(13) 118.7(3) yes
C(10) C(9) C(13) 117.8(2) yes
C(9) C(10) C(11) 119.6(2) yes
N(4) C(11) C(10) 123.6(2) yes
N(4) C(12) C(13) 124.0(2) yes
C(9) C(13) C(12) 118.7(2) yes

loop_
_geom_bond_atom_site_label_1
_geom_bond_atom_site_label_2
_geom_bond_distance
_geom_bond_publ_flag
Cl C(1) 1.747(3) yes
O C(7) 1.362(3) yes
O C(8) 1.374(3) yes
N(1) C(4) 1.408(4) yes
N(1) C(7) 1.343(3) yes
N(2) N(3) 1.397(3) yes
N(2) C(7) 1.290(4) yes
N(3) C(8) 1.282(3) yes
N(4) C(11) 1.334(3) yes
N(4) C(12) 1.337(3) yes
C(1) C(2) 1.372(4) yes
C(1) C(6) 1.372(4) yes
C(2) C(3) 1.371(4) yes
C(3) C(4) 1.389(3) yes
C(4) C(5) 1.380(3) yes
C(5) C(6) 1.377(3) yes
C(8) C(9) 1.450(3) yes
C(9) C(10) 1.367(3) yes
C(9) C(13) 1.390(4) yes
C(10) C(11) 1.373(4) yes
C(12) C(13) 1.370(4) yes
N(1) H1N 0.82(3) no
C(2) H2 0.95(3) no
C(3) H3 0.96(3) no
C(5) H5 0.94(3) no
C(6) H6 0.99(3) no
C(10) H10 0.94(3) no
C(11) H11 0.97(3) no
C(12) H12 0.92(3) no
C(13) H13 0.88(3) no
